data_4021030
loop_
_publ_author_name
'Akihiro Hashimoto'
'Anna K. Przybyl'
'Joannes T. M. Linders'
'Shinichi Kodato'
'Xinrong Tian'
'Jeffrey R. Deschamps'
'Clifford George'
'Judith L. Flippen-Anderson'
'Arthur E. Jacobson'
'Kenner C. Rice'

_publ_section_title
;
 Probes for Narcotic Receptor-Mediated Phenomena. 33.
 Construction of a Strained trans-5,6-Ring System by Displacement
 of a Nitro-Activated Aromatic Fluorine. Synthesis of
 the Penultimate Oxide-Bridged Phenylmorphans
;
_journal_name_full 'Journal of Organic Chemistry'
_journal_page_first 5322
_journal_page_last 5327
_journal_paper_doi 10.1021/jo040159k
_journal_volume 69
_journal_year 2004
_chemical_formula_moiety 'C15 H21 F N O, Br'
_chemical_formula_sum 'C15 H21 Br F N O'
_chemical_formula_weight 330.24
_space_group_IT_number 14
_symmetry_cell_setting monoclinic
_symmetry_space_group_name_Hall '-P 2ybc'
_symmetry_space_group_name_H-M 'P 1 21/c 1'
_cell_angle_alpha 90.00
_cell_angle_beta 91.1080(10)
_cell_angle_gamma 90.00
_cell_formula_units_Z 4
_cell_length_a 15.8054(2)
_cell_length_b 7.16180(10)
_cell_length_c 12.92540(10)
_cell_measurement_temperature 198(2)
_cell_volume 1462.82(3)
_diffrn_ambient_temperature 198(2)
_exptl_crystal_density_diffrn 1.499
_cod_depositor_comments
;
The following automatic conversions were performed:
'_symmetry_cell_setting' value 'Monoclinic' changed to 'monoclinic'
according to '/home/saulius/struct/CIF-dictionaries/cif_core.dic'
dictionary named 'cif_core.dic' version 2.4.1 from 2010-06-29.

Automatic conversion script
Id: cif_fix_enum 1527 2010-12-29 10:47:43Z saulius 
;
_cod_original_sg_symbol_H-M 'P 21/c'
_cod_database_code 4021030

loop_
_symmetry_equiv_pos_as_xyz
'x, y, z'
'-x, y+1/2, -z+1/2'
'-x, -y, -z'
'x, -y-1/2, z-1/2'

loop_
_atom_site_label
_atom_site_type_symbol
_atom_site_fract_x
_atom_site_fract_y
_atom_site_fract_z
_atom_site_U_iso_or_equiv
_atom_site_adp_type
_atom_site_occupancy
_atom_site_symmetry_multiplicity
_atom_site_calc_flag
_atom_site_refinement_flags
_atom_site_disorder_assembly
_atom_site_disorder_group
Br1 Br 0.400923(16) -0.23489(4) 0.411694(18) 0.05366(19) Uani 1 1 d . . .
C1 C 0.37015(16) 0.2134(3) 0.67669(18) 0.0474(5) Uani 1 1 d . . .
H1A H 0.4256 0.2007 0.6447 0.057 Uiso 1 1 calc R . .
N2 N 0.37822(11) 0.1410(3) 0.78635(13) 0.0449(4) Uani 1 1 d . . .
H2 H 0.3892(15) 0.019(4) 0.782(2) 0.054 Uiso 1 1 d . . .
C2 C 0.4498(2) 0.2279(3) 0.8469(2) 0.0601(7) Uani 1 1 d . . .
H2A H 0.4517 0.1766 0.9156 0.090 Uiso 1 1 calc R . .
H2B H 0.4414 0.3605 0.8507 0.090 Uiso 1 1 calc R . .
H2C H 0.5022 0.2023 0.8133 0.090 Uiso 1 1 calc R . .
C3 C 0.29621(15) 0.1524(4) 0.84159(16) 0.0510(5) Uani 1 1 d . . .
H3A H 0.2819 0.2824 0.8530 0.061 Uiso 1 1 calc R . .
H3B H 0.3022 0.0924 0.9086 0.061 Uiso 1 1 calc R . .
C4 C 0.22532(14) 0.0590(3) 0.78016(16) 0.0489(5) Uani 1 1 d . . .
H4A H 0.1721 0.0935 0.8110 0.059 Uiso 1 1 calc R . .
H4B H 0.2315 -0.0750 0.7878 0.059 Uiso 1 1 calc R . .
C5 C 0.21932(13) 0.1044(3) 0.66268(15) 0.0420(5) Uani 1 1 d . . .
C6 C 0.19099(16) 0.3076(4) 0.63918(19) 0.0527(5) Uani 1 1 d . . .
H6A H 0.1868 0.3234 0.5647 0.063 Uiso 1 1 calc R . .
H6B H 0.1349 0.3259 0.6665 0.063 Uiso 1 1 calc R . .
C7 C 0.24952(17) 0.4596(3) 0.6835(2) 0.0612(6) Uani 1 1 d . . .
H7A H 0.2354 0.5778 0.6509 0.073 Uiso 1 1 calc R . .
H7B H 0.2397 0.4722 0.7571 0.073 Uiso 1 1 calc R . .
C8 C 0.34333(17) 0.4182(4) 0.6675(2) 0.0592(6) Uani 1 1 d . . .
H8A H 0.3582 0.4626 0.5993 0.071 Uiso 1 1 calc R . .
H8B H 0.3761 0.4901 0.7177 0.071 Uiso 1 1 calc R . .
C9 C 0.30916(13) 0.0807(3) 0.62087(15) 0.0416(5) Uani 1 1 d . . .
H9A H 0.3086 0.1081 0.5466 0.050 Uiso 1 1 calc R . .
O9 O 0.33813(10) -0.1051(2) 0.63740(11) 0.0481(4) Uani 1 1 d . . .
H9 H 0.3572(19) -0.140(5) 0.586(3) 0.072 Uiso 1 1 d . . .
C1' C 0.15662(13) -0.0261(3) 0.60727(17) 0.0470(5) Uani 1 1 d . . .
C2' C 0.07714(16) -0.0680(4) 0.6439(2) 0.0628(6) Uani 1 1 d . . .
F2' F 0.05166(10) 0.0137(3) 0.73394(14) 0.0968(7) Uani 1 1 d . . .
C3' C 0.0189(2) -0.1802(5) 0.5939(3) 0.0850(10) Uani 1 1 d . . .
H3'A H -0.0333 -0.2036 0.6232 0.102 Uiso 1 1 calc R . .
C4' C 0.0387(3) -0.2569(4) 0.5006(4) 0.0835(12) Uani 1 1 d . . .
H4'A H 0.0003 -0.3341 0.4658 0.100 Uiso 1 1 calc R . .
C5' C 0.1154(2) -0.2190(5) 0.4592(3) 0.0849(11) Uani 1 1 d . . .
H5'A H 0.1289 -0.2686 0.3951 0.102 Uiso 1 1 calc R . .
C6' C 0.17359(16) -0.1065(4) 0.5119(2) 0.0641(7) Uani 1 1 d . . .
H6'A H 0.2258 -0.0843 0.4823 0.077 Uiso 1 1 calc R . .

loop_
_atom_site_aniso_label
_atom_site_aniso_U_11
_atom_site_aniso_U_22
_atom_site_aniso_U_33
_atom_site_aniso_U_23
_atom_site_aniso_U_13
_atom_site_aniso_U_12
Br1 0.0630(3) 0.0512(3) 0.0470(2) -0.00716(8) 0.00626(15) -0.00313(8)
C1 0.0491(13) 0.0506(14) 0.0425(11) 0.0022(9) 0.0012(10) -0.0066(9)
N2 0.0496(10) 0.0420(11) 0.0427(9) -0.0028(7) -0.0059(7) 0.0010(7)
C2 0.0626(16) 0.0543(15) 0.0625(16) -0.0048(10) -0.0183(13) -0.0021(10)
C3 0.0594(13) 0.0560(15) 0.0376(10) -0.0031(9) 0.0020(9) 0.0089(10)
C4 0.0507(12) 0.0535(14) 0.0426(11) 0.0024(9) 0.0080(9) 0.0026(9)
C5 0.0451(11) 0.0408(12) 0.0400(10) -0.0009(8) 0.0022(8) -0.0007(8)
C6 0.0544(13) 0.0463(13) 0.0571(13) 0.0013(11) -0.0061(10) 0.0064(10)
C7 0.0741(16) 0.0395(14) 0.0695(15) 0.0023(11) -0.0128(12) 0.0007(11)
C8 0.0718(15) 0.0470(14) 0.0584(13) 0.0086(10) -0.0103(11) -0.0151(11)
C9 0.0467(11) 0.0434(12) 0.0348(9) 0.0008(8) 0.0017(8) -0.0011(8)
O9 0.0549(9) 0.0473(9) 0.0422(8) -0.0045(6) 0.0016(6) 0.0075(6)
C1' 0.0459(11) 0.0414(12) 0.0535(12) 0.0028(9) -0.0049(9) 0.0006(8)
C2' 0.0558(14) 0.0652(17) 0.0674(15) 0.0089(12) -0.0013(11) -0.0089(11)
F2' 0.0602(9) 0.150(2) 0.0804(11) -0.0052(11) 0.0184(8) -0.0191(10)
C3' 0.0639(18) 0.079(2) 0.112(3) 0.027(2) -0.0160(17) -0.0269(16)
C4' 0.078(2) 0.0515(19) 0.120(3) -0.0084(15) -0.037(2) -0.0083(12)
C5' 0.078(2) 0.072(2) 0.104(3) -0.0385(18) -0.029(2) 0.0119(15)
C6' 0.0567(14) 0.0654(17) 0.0698(15) -0.0204(13) -0.0110(11) 0.0043(11)

loop_
_geom_bond_atom_site_label_1
_geom_bond_atom_site_label_2
_geom_bond_distance
_geom_bond_site_symmetry_2
_geom_bond_publ_flag
C1 N2 1.512(3) . ?
C1 C8 1.531(3) . ?
C1 C9 1.525(3) . ?
C1 H1A 0.9800 . ?
N2 C3 1.494(3) . ?
N2 C2 1.499(3) . ?
N2 H2 0.89(3) . ?
C2 H2A 0.9600 . ?
C2 H2B 0.9600 . ?
C2 H2C 0.9600 . ?
C3 C4 1.516(3) . ?
C3 H3A 0.9700 . ?
C3 H3B 0.9700 . ?
C4 C5 1.554(3) . ?
C4 H4A 0.9700 . ?
C4 H4B 0.9700 . ?
C5 C1' 1.530(3) . ?
C5 C9 1.538(3) . ?
C5 C6 1.551(3) . ?
C6 C7 1.533(3) . ?
C6 H6A 0.9700 . ?
C6 H6B 0.9700 . ?
C7 C8 1.530(4) . ?
C7 H7A 0.9700 . ?
C7 H7B 0.9700 . ?
C8 H8A 0.9700 . ?
C8 H8B 0.9700 . ?
C9 O9 1.421(3) . ?
C9 H9A 0.9800 . ?
O9 H9 0.78(3) . ?
C1' C2' 1.384(3) . ?
C1' C6' 1.391(3) . ?
C2' F2' 1.370(3) . ?
C2' C3' 1.373(4) . ?
C3' C4' 1.367(6) . ?
C3' H3'A 0.9300 . ?
C4' C5' 1.361(6) . ?
C4' H4'A 0.9300 . ?
C5' C6' 1.391(4) . ?
C5' H5'A 0.9300 . ?
C6' H6'A 0.9300 . ?
